data_4133392
loop_
_publ_author_name
'de la Vega-Hern\'andez, Karen'
'Romain, Elise'
'Coffinet, Anais'
'Bijouard, Kajetan'
'Gontard, Geoffrey'
'Chemla, Fabrice'
'Ferreira, Franck'
'Jackowski, Olivier'
'Perez-Luna, Alejandro'

_publ_section_title
;
 Radical Germylzincation of \a-Heteroatom-Substituted Alkynes.
;
_journal_issue 50
_journal_name_full 'Journal of the American Chemical Society'
_journal_page_first 17632
_journal_page_last 17642
_journal_paper_doi 10.1021/jacs.8b09851
_journal_volume 140
_journal_year 2018
_chemical_absolute_configuration ad
_chemical_formula_moiety 'C36 H31 Ge N O2'
_chemical_formula_sum 'C36 H31 Ge N O2'
_chemical_formula_weight 582.21
_space_group_crystal_system tetragonal
_space_group_IT_number 92
_space_group_name_Hall 'P 4abw 2nw'
_space_group_name_H-M_alt 'P 41 21 2'
_atom_sites_solution_hydrogens geom
_atom_sites_solution_primary dual
_atom_sites_solution_secondary difmap
_audit_creation_method SHELXL-2014/7
_cell_angle_alpha 90
_cell_angle_beta 90
_cell_angle_gamma 90
_cell_formula_units_Z 8
_cell_length_a 9.5716(4)
_cell_length_b 9.5716(4)
_cell_length_c 64.226(3)
_cell_measurement_reflns_used 9942
_cell_measurement_temperature 200(1)
_cell_measurement_theta_max 66.64
_cell_measurement_theta_min 5.07
_cell_volume 5884.1(4)
_computing_cell_refinement 'Bruker SAINT'
_computing_data_collection 'Bruker APEX2'
_computing_data_reduction 'Bruker SAINT'
_computing_molecular_graphics 'SXGRAPH (Farrugia, 2012)'
_computing_publication_material 'WinGX (Farrugia, 2012)'
_computing_structure_refinement 'SHELXL (Sheldrick, 2015)'
_computing_structure_solution 'SHELXT (Sheldrick, 2015)'
_diffrn_ambient_temperature 200(1)
_diffrn_measured_fraction_theta_full 1.000
_diffrn_measured_fraction_theta_max 0.998
_diffrn_measurement_device_type 'Bruker APEX-II CCD'
_diffrn_measurement_method '\f and \w scans'
_diffrn_radiation_source micro-source
_diffrn_radiation_type CuK\a
_diffrn_radiation_wavelength 1.54178
_diffrn_reflns_av_R_equivalents 0.0744
_diffrn_reflns_av_unetI/netI 0.0437
_diffrn_reflns_Laue_measured_fraction_full 1.000
_diffrn_reflns_Laue_measured_fraction_max 0.998
_diffrn_reflns_limit_h_max 10
_diffrn_reflns_limit_h_min -8
_diffrn_reflns_limit_k_max 11
_diffrn_reflns_limit_k_min -11
_diffrn_reflns_limit_l_max 76
_diffrn_reflns_limit_l_min -76
_diffrn_reflns_number 41850
_diffrn_reflns_point_group_measured_fraction_full 0.998
_diffrn_reflns_point_group_measured_fraction_max 0.996
_diffrn_reflns_theta_full 66.500
_diffrn_reflns_theta_max 66.656
_diffrn_reflns_theta_min 4.671
_exptl_absorpt_coefficient_mu 1.662
_exptl_absorpt_correction_T_max 0.867
_exptl_absorpt_correction_T_min 0.738
_exptl_absorpt_correction_type numerical
_exptl_absorpt_process_details
; 
 SADABS : Krause, L., Herbst-Irmer, R., Sheldrick G.M. & Stalke D.,
 J. Appl. Cryst. 48 (2015) 3-10
;
_exptl_crystal_colour colourless
_exptl_crystal_density_diffrn 1.314
_exptl_crystal_density_method 'not measured'
_exptl_crystal_description fragment
_exptl_crystal_F_000 2416
_exptl_crystal_size_max 0.15
_exptl_crystal_size_mid 0.15
_exptl_crystal_size_min 0.05
_refine_diff_density_max 0.349
_refine_diff_density_min -0.347
_refine_diff_density_rms 0.053
_refine_ls_abs_structure_details
;
 Flack x determined using 1901 quotients [(I+)-(I-)]/[(I+)+(I-)]
 (Parsons, Flack and Wagner, Acta Cryst. B69 (2013) 249-259).
;
_refine_ls_abs_structure_Flack -0.005(12)
_refine_ls_extinction_method none
_refine_ls_goodness_of_fit_ref 1.065
_refine_ls_hydrogen_treatment constr
_refine_ls_matrix_type full
_refine_ls_number_parameters 361
_refine_ls_number_reflns 5180
_refine_ls_number_restraints 0
_refine_ls_restrained_S_all 1.065
_refine_ls_R_factor_all 0.0318
_refine_ls_R_factor_gt 0.0307
_refine_ls_shift/su_max 0.002
_refine_ls_shift/su_mean 0.000
_refine_ls_structure_factor_coef Fsqd
_refine_ls_weighting_details 'w=1/[\s^2^(Fo^2^)+(0.0394P)^2^+1.4078P] where P=(Fo^2^+2Fc^2^)/3'
_refine_ls_weighting_scheme calc
_refine_ls_wR_factor_gt 0.0773
_refine_ls_wR_factor_ref 0.0780
_reflns_Friedel_coverage 0.632
_reflns_Friedel_fraction_full 0.995
_reflns_Friedel_fraction_max 0.993
_reflns_number_gt 5003
_reflns_number_total 5180
_reflns_threshold_expression 'I > 2\s(I)'
_cod_data_source_file ja8b09851_si_002.cif
_cod_data_source_block Compound_12
_cod_original_cell_volume 5884.1(6)
_cod_database_code 4133392
_shelx_shelxl_version_number 2014/7
_shelx_space_group_comment
;
The symmetry employed for this shelxl refinement is uniquely defined
by the following loop, which should always be used as a source of
symmetry information in preference to the above space-group names.
They are only intended as comments.
;

loop_
_space_group_symop_operation_xyz
'x, y, z'
'-x, -y, z+1/2'
'-y+1/2, x+1/2, z+1/4'
'y+1/2, -x+1/2, z+3/4'
'-x+1/2, y+1/2, -z+1/4'
'x+1/2, -y+1/2, -z+3/4'
'y, x, -z'
'-y, -x, -z+1/2'

loop_
_atom_site_label
_atom_site_type_symbol
_atom_site_fract_x
_atom_site_fract_y
_atom_site_fract_z
_atom_site_U_iso_or_equiv
_atom_site_adp_type
_atom_site_occupancy
_atom_site_site_symmetry_order
_atom_site_calc_flag
_atom_site_refinement_flags_posn
_atom_site_refinement_flags_adp
Ge1 Ge 0.45420(3) 0.24666(3) 0.58221(2) 0.02141(11) Uani 1 1 d . .
O1 O -0.0696(3) 0.0318(3) 0.53166(4) 0.0447(6) Uani 1 1 d . .
O2 O 0.0957(3) -0.0977(3) 0.54724(5) 0.0574(8) Uani 1 1 d . .
N1 N 0.0780(3) 0.1404(3) 0.55314(4) 0.0263(5) Uani 1 1 d . .
C1 C 0.0412(4) 0.0144(3) 0.54451(5) 0.0370(8) Uani 1 1 d . .
C2 C -0.1154(3) 0.1752(4) 0.53312(5) 0.0339(7) Uani 1 1 d . .
H2A H -0.1953 0.1839 0.5428 0.041 Uiso 1 1 calc R U
H2B H -0.1439 0.2111 0.5193 0.041 Uiso 1 1 calc R U
C3 C 0.0108(3) 0.2543(3) 0.54128(4) 0.0242(6) Uani 1 1 d . .
H3 H -0.0187 0.3317 0.5508 0.029 Uiso 1 1 calc R U
C4 C 0.1098(3) 0.3091(4) 0.52431(4) 0.0330(7) Uani 1 1 d . .
H4A H 0.1943 0.3484 0.5310 0.040 Uiso 1 1 calc R U
H4B H 0.1395 0.2300 0.5154 0.040 Uiso 1 1 calc R U
C5 C 0.0435(3) 0.4197(4) 0.51078(4) 0.0327(7) Uani 1 1 d . .
C6 C 0.0465(4) 0.5593(4) 0.51673(5) 0.0385(7) Uani 1 1 d . .
H6 H 0.0927 0.5855 0.5292 0.046 Uiso 1 1 calc R U
C7 C -0.0178(4) 0.6616(4) 0.50449(6) 0.0461(9) Uani 1 1 d . .
H7 H -0.0160 0.7566 0.5088 0.055 Uiso 1 1 calc R U
C8 C -0.0838(4) 0.6248(4) 0.48625(5) 0.0473(9) Uani 1 1 d . .
H8 H -0.1270 0.6943 0.4779 0.057 Uiso 1 1 calc R U
C9 C -0.0869(4) 0.4861(5) 0.48015(5) 0.0461(9) Uani 1 1 d . .
H9 H -0.1328 0.4603 0.4676 0.055 Uiso 1 1 calc R U
C10 C -0.0232(4) 0.3851(4) 0.49225(4) 0.0386(8) Uani 1 1 d . .
H10 H -0.0251 0.2904 0.4878 0.046 Uiso 1 1 calc R U
C11 C 0.2049(3) 0.1493(3) 0.56407(4) 0.0237(6) Uani 1 1 d . .
H11 H 0.2606 0.0671 0.5643 0.028 Uiso 1 1 calc R U
C12 C 0.2561(3) 0.2597(3) 0.57411(4) 0.0228(5) Uani 1 1 d . .
C13 C 0.1813(3) 0.3934(3) 0.57755(4) 0.0241(6) Uani 1 1 d . .
C14 C 0.0559(3) 0.3964(3) 0.58822(4) 0.0315(7) Uani 1 1 d . .
H14 H 0.0146 0.3110 0.5926 0.038 Uiso 1 1 calc R U
C15 C -0.0107(4) 0.5210(4) 0.59266(5) 0.0434(9) Uani 1 1 d . .
H15 H -0.0966 0.5207 0.6001 0.052 Uiso 1 1 calc R U
C16 C 0.0474(4) 0.6453(4) 0.58634(6) 0.0484(9) Uani 1 1 d . .
H16 H 0.0014 0.7309 0.5894 0.058 Uiso 1 1 calc R U
C17 C 0.1722(4) 0.6463(4) 0.57560(6) 0.0454(9) Uani 1 1 d . .
H17 H 0.2118 0.7323 0.5712 0.054 Uiso 1 1 calc R U
C18 C 0.2402(4) 0.5204(3) 0.57126(5) 0.0332(7) Uani 1 1 d . .
H18 H 0.3267 0.5210 0.5640 0.040 Uiso 1 1 calc R U
C19 C 0.5563(3) 0.3318(3) 0.55896(4) 0.0251(6) Uani 1 1 d . .
C20 C 0.6581(4) 0.4331(3) 0.56184(5) 0.0334(7) Uani 1 1 d . .
H20 H 0.6875 0.4563 0.5755 0.040 Uiso 1 1 calc R U
C21 C 0.7175(4) 0.5011(4) 0.54489(6) 0.0431(8) Uani 1 1 d . .
H21 H 0.7884 0.5690 0.5470 0.052 Uiso 1 1 calc R U
C22 C 0.6732(4) 0.4697(4) 0.52492(5) 0.0468(9) Uani 1 1 d . .
H22 H 0.7116 0.5184 0.5134 0.056 Uiso 1 1 calc R U
C23 C 0.5736(4) 0.3683(4) 0.52176(5) 0.0418(8) Uani 1 1 d . .
H23 H 0.5450 0.3455 0.5080 0.050 Uiso 1 1 calc R U
C24 C 0.5148(4) 0.2992(4) 0.53863(4) 0.0327(7) Uani 1 1 d . .
H24 H 0.4460 0.2293 0.5364 0.039 Uiso 1 1 calc R U
C25 C 0.4992(3) 0.3476(3) 0.60783(4) 0.0236(6) Uani 1 1 d . .
C26 C 0.4028(3) 0.4269(3) 0.61882(4) 0.0294(7) Uani 1 1 d . .
H26 H 0.3085 0.4308 0.6143 0.035 Uiso 1 1 calc R U
C27 C 0.4434(4) 0.5008(4) 0.63645(5) 0.0353(7) Uani 1 1 d . .
H27 H 0.3760 0.5531 0.6440 0.042 Uiso 1 1 calc R U
C28 C 0.5803(4) 0.4989(4) 0.64305(5) 0.0361(8) Uani 1 1 d . .
H28 H 0.6077 0.5513 0.6549 0.043 Uiso 1 1 calc R U
C29 C 0.6771(4) 0.4208(4) 0.63236(5) 0.0405(8) Uani 1 1 d . .
H29 H 0.7717 0.4193 0.6368 0.049 Uiso 1 1 calc R U
C30 C 0.6365(4) 0.3439(4) 0.61498(5) 0.0378(7) Uani 1 1 d . .
H30 H 0.7034 0.2882 0.6079 0.045 Uiso 1 1 calc R U
C31 C 0.4988(3) 0.0487(3) 0.58540(4) 0.0244(6) Uani 1 1 d . .
C32 C 0.4369(3) -0.0252(4) 0.60169(5) 0.0342(7) Uani 1 1 d . .
H32 H 0.3818 0.0233 0.6116 0.041 Uiso 1 1 calc R U
C33 C 0.4548(4) -0.1685(4) 0.60356(5) 0.0419(8) Uani 1 1 d . .
H33 H 0.4102 -0.2180 0.6145 0.050 Uiso 1 1 calc R U
C34 C 0.5371(4) -0.2384(4) 0.58950(6) 0.0466(9) Uani 1 1 d . .
H34 H 0.5489 -0.3366 0.5907 0.056 Uiso 1 1 calc R U
C35 C 0.6021(5) -0.1670(4) 0.57385(5) 0.0480(10) Uani 1 1 d . .
H35 H 0.6609 -0.2155 0.5644 0.058 Uiso 1 1 calc R U
C36 C 0.5827(4) -0.0234(4) 0.57167(4) 0.0350(7) Uani 1 1 d . .
H36 H 0.6278 0.0251 0.5607 0.042 Uiso 1 1 calc R U

loop_
_atom_site_aniso_label
_atom_site_aniso_U_11
_atom_site_aniso_U_22
_atom_site_aniso_U_33
_atom_site_aniso_U_23
_atom_site_aniso_U_13
_atom_site_aniso_U_12
Ge1 0.02097(18) 0.02147(18) 0.02179(15) -0.00089(13) -0.00133(11) 0.00159(13)
O1 0.0438(14) 0.0312(13) 0.0590(14) -0.0031(11) -0.0279(12) -0.0012(11)
O2 0.067(2) 0.0235(13) 0.0820(18) -0.0015(13) -0.0367(16) 0.0032(12)
N1 0.0261(13) 0.0214(12) 0.0313(11) 0.0038(10) -0.0058(10) -0.0006(10)
C1 0.0389(19) 0.0258(17) 0.0463(17) 0.0024(14) -0.0158(15) -0.0034(15)
C2 0.0270(17) 0.0339(18) 0.0408(16) 0.0035(14) -0.0093(13) 0.0004(13)
C3 0.0234(14) 0.0250(14) 0.0243(12) 0.0011(11) -0.0042(10) 0.0026(13)
C4 0.0302(17) 0.0394(19) 0.0294(14) 0.0050(13) 0.0029(13) 0.0058(13)
C5 0.0264(16) 0.0423(19) 0.0295(13) 0.0094(13) 0.0046(13) 0.0016(14)
C6 0.0400(19) 0.0386(19) 0.0369(15) 0.0088(14) -0.0014(15) -0.0058(16)
C7 0.048(2) 0.0347(19) 0.056(2) 0.0137(16) 0.0073(17) -0.0014(16)
C8 0.046(2) 0.052(2) 0.0436(18) 0.0269(18) 0.0016(16) 0.0025(17)
C9 0.045(2) 0.067(3) 0.0262(14) 0.0141(16) -0.0003(14) -0.0003(18)
C10 0.045(2) 0.045(2) 0.0258(14) 0.0045(13) 0.0053(14) 0.0017(16)
C11 0.0237(14) 0.0225(14) 0.0248(12) 0.0047(11) -0.0023(11) 0.0022(11)
C12 0.0215(13) 0.0226(13) 0.0244(11) 0.0048(11) 0.0005(11) -0.0014(13)
C13 0.0264(15) 0.0235(14) 0.0224(12) -0.0012(11) -0.0064(11) 0.0017(11)
C14 0.0315(17) 0.0316(16) 0.0314(14) -0.0056(12) -0.0001(13) 0.0002(13)
C15 0.0372(19) 0.049(2) 0.0445(18) -0.0170(16) -0.0014(15) 0.0088(16)
C16 0.054(2) 0.0342(19) 0.0572(19) -0.0156(16) -0.0153(19) 0.0189(16)
C17 0.048(2) 0.0264(17) 0.061(2) 0.0055(16) -0.0158(18) 0.0016(16)
C18 0.0336(17) 0.0247(15) 0.0412(15) 0.0032(12) -0.0060(14) 0.0009(13)
C19 0.0234(15) 0.0233(15) 0.0284(13) 0.0011(11) 0.0041(12) 0.0057(12)
C20 0.0334(17) 0.0277(17) 0.0391(15) -0.0067(13) 0.0077(13) 0.0001(13)
C21 0.038(2) 0.0323(18) 0.059(2) 0.0004(16) 0.0201(16) -0.0024(14)
C22 0.051(2) 0.044(2) 0.0456(19) 0.0141(17) 0.0229(17) 0.0087(18)
C23 0.042(2) 0.054(2) 0.0294(14) 0.0078(15) 0.0062(14) 0.0120(17)
C24 0.0293(17) 0.0386(18) 0.0302(14) 0.0000(13) 0.0002(12) 0.0028(13)
C25 0.0259(15) 0.0229(14) 0.0220(12) 0.0012(10) -0.0014(10) -0.0020(12)
C26 0.0263(15) 0.0341(18) 0.0278(13) -0.0032(12) -0.0025(12) 0.0014(13)
C27 0.0377(18) 0.0374(18) 0.0307(14) -0.0097(13) 0.0006(14) 0.0044(15)
C28 0.043(2) 0.0352(18) 0.0300(14) -0.0068(13) -0.0029(14) -0.0074(15)
C29 0.0264(18) 0.060(2) 0.0355(15) -0.0036(15) -0.0103(13) -0.0033(16)
C30 0.0287(18) 0.050(2) 0.0346(15) -0.0071(15) -0.0024(14) 0.0082(15)
C31 0.0240(14) 0.0243(14) 0.0249(12) -0.0015(12) -0.0075(11) 0.0014(12)
C32 0.0287(16) 0.0337(18) 0.0402(15) 0.0041(14) 0.0012(13) 0.0020(14)
C33 0.042(2) 0.0313(19) 0.0519(18) 0.0129(15) -0.0030(17) -0.0042(15)
C34 0.064(2) 0.0229(16) 0.0530(18) -0.0019(15) -0.0151(18) 0.0045(16)
C35 0.072(3) 0.034(2) 0.0385(17) -0.0107(15) -0.0036(18) 0.0211(18)
C36 0.046(2) 0.0332(19) 0.0254(13) -0.0016(13) -0.0026(13) 0.0092(15)

loop_
_atom_type_symbol
_atom_type_description
_atom_type_scat_dispersion_real
_atom_type_scat_dispersion_imag
_atom_type_scat_source
C C 0.0181 0.0091 'International Tables Vol C Tables 4.2.6.8 and 6.1.1.4'
H H 0.0000 0.0000 'International Tables Vol C Tables 4.2.6.8 and 6.1.1.4'
N N 0.0311 0.0180 'International Tables Vol C Tables 4.2.6.8 and 6.1.1.4'
O O 0.0492 0.0322 'International Tables Vol C Tables 4.2.6.8 and 6.1.1.4'
Ge Ge -1.0885 0.8855 'International Tables Vol C Tables 4.2.6.8 and 6.1.1.4'

loop_
_geom_angle_atom_site_label_1
_geom_angle_atom_site_label_2
_geom_angle_atom_site_label_3
_geom_angle
C31 Ge1 C25 110.06(11)
C31 Ge1 C19 111.95(12)
C25 Ge1 C19 109.00(12)
C31 Ge1 C12 107.44(12)
C25 Ge1 C12 113.73(12)
C19 Ge1 C12 104.60(11)
C1 O1 C2 108.4(2)
C1 N1 C11 118.4(3)
C1 N1 C3 109.2(2)
C11 N1 C3 126.1(2)
O2 C1 O1 122.5(3)
O2 C1 N1 127.7(3)
O1 C1 N1 109.8(3)
O1 C2 C3 104.7(2)
N1 C3 C2 99.0(2)
N1 C3 C4 110.5(2)
C2 C3 C4 114.6(2)
C5 C4 C3 112.9(3)
C6 C5 C10 118.3(3)
C6 C5 C4 120.5(3)
C10 C5 C4 121.2(3)
C5 C6 C7 120.6(3)
C8 C7 C6 120.1(4)
C7 C8 C9 119.7(3)
C10 C9 C8 120.2(3)
C9 C10 C5 121.1(4)
C12 C11 N1 127.4(3)
C11 C12 C13 125.4(3)
C11 C12 Ge1 115.6(2)
C13 C12 Ge1 118.7(2)
C14 C13 C18 118.3(3)
C14 C13 C12 120.7(3)
C18 C13 C12 120.8(3)
C15 C14 C13 121.4(3)
C16 C15 C14 120.0(3)
C15 C16 C17 120.2(3)
C16 C17 C18 119.8(4)
C17 C18 C13 120.3(3)
C20 C19 C24 118.7(3)
C20 C19 Ge1 122.6(2)
C24 C19 Ge1 118.4(2)
C19 C20 C21 120.7(3)
C22 C21 C20 120.0(3)
C23 C22 C21 120.1(3)
C22 C23 C24 120.1(3)
C23 C24 C19 120.4(3)
C26 C25 C30 118.2(3)
C26 C25 Ge1 123.5(2)
C30 C25 Ge1 118.2(2)
C25 C26 C27 120.5(3)
C28 C27 C26 120.6(3)
C29 C28 C27 119.7(3)
C28 C29 C30 120.0(3)
C29 C30 C25 121.0(3)
C36 C31 C32 118.3(3)
C36 C31 Ge1 123.1(2)
C32 C31 Ge1 118.5(2)
C33 C32 C31 120.9(3)
C34 C33 C32 119.7(3)
C35 C34 C33 120.1(3)
C34 C35 C36 120.4(3)
C31 C36 C35 120.5(3)

loop_
_geom_bond_atom_site_label_1
_geom_bond_atom_site_label_2
_geom_bond_distance
Ge1 C31 1.953(3)
Ge1 C25 1.956(3)
Ge1 C19 1.962(3)
Ge1 C12 1.970(3)
O1 C1 1.354(4)
O1 C2 1.445(4)
O2 C1 1.206(4)
N1 C1 1.373(4)
N1 C11 1.406(4)
N1 C3 1.478(4)
C2 C3 1.519(4)
C3 C4 1.536(4)
C4 C5 1.510(4)
C5 C6 1.390(5)
C5 C10 1.391(5)
C6 C7 1.399(5)
C7 C8 1.376(6)
C8 C9 1.385(6)
C9 C10 1.382(5)
C11 C12 1.332(4)
C12 C13 1.483(4)
C13 C14 1.383(5)
C13 C18 1.399(4)
C14 C15 1.382(5)
C15 C16 1.375(6)
C16 C17 1.379(6)
C17 C18 1.398(5)
C19 C20 1.387(5)
C19 C24 1.399(4)
C20 C21 1.390(5)
C21 C22 1.384(5)
C22 C23 1.376(6)
C23 C24 1.389(5)
C25 C26 1.387(4)
C25 C30 1.393(4)
C26 C27 1.390(4)
C27 C28 1.378(5)
C28 C29 1.374(5)
C29 C30 1.392(5)
C31 C36 1.378(4)
C31 C32 1.395(4)
C32 C33 1.387(5)
C33 C34 1.373(5)
C34 C35 1.365(6)
C35 C36 1.394(5)
